data_4130698
loop_
_publ_author_name
'Yoshioka, Shota'
'Inokuma, Yasuhide'
'Duplan, Vincent'
'Dubey, Ritesh'
'Fujita, Makoto'

_publ_section_title
;
 X-ray Structure Analysis of Ozonides by the Crystalline Sponge Method.
;
_journal_issue 32
_journal_name_full 'Journal of the American Chemical Society'
_journal_page_first 10140
_journal_page_last 10142
_journal_paper_doi 10.1021/jacs.6b05817
_journal_volume 138
_journal_year 2016
_chemical_formula_sum 'C65.34 H67.68 I6 N12 O4.82 Zn3'
_chemical_formula_weight 2055.73
_space_group_crystal_system monoclinic
_space_group_IT_number 15
_space_group_name_Hall '-C 2yc'
_space_group_name_H-M_alt 'C 1 2/c 1'
_atom_sites_solution_hydrogens geom
_audit_creation_method SHELXL-2014/7
_cell_angle_alpha 90
_cell_angle_beta 102.176(3)
_cell_angle_gamma 90
_cell_formula_units_Z 8
_cell_length_a 35.5334(9)
_cell_length_b 14.9227(3)
_cell_length_c 30.6034(10)
_cell_measurement_reflns_used 16628
_cell_measurement_temperature 93(2)
_cell_measurement_theta_max 73.7820
_cell_measurement_theta_min 4.2040
_cell_volume 15862.5(8)
_computing_structure_refinement 'SHELXL-2014/7 (Sheldrick, 2014)'
_diffrn_ambient_temperature 93(2)
_diffrn_measured_fraction_theta_full 0.999
_diffrn_measured_fraction_theta_max 0.999
_diffrn_measurement_device_type 'Supernova, Dual, Cu at zero, AtlastS2'
_diffrn_measurement_method '\w scans'
_diffrn_radiation_type CuK\a
_diffrn_radiation_wavelength 1.54184
_diffrn_reflns_av_R_equivalents 0.0447
_diffrn_reflns_av_unetI/netI 0.0435
_diffrn_reflns_Laue_measured_fraction_full 0.999
_diffrn_reflns_Laue_measured_fraction_max 0.999
_diffrn_reflns_limit_h_max 39
_diffrn_reflns_limit_h_min -42
_diffrn_reflns_limit_k_max 17
_diffrn_reflns_limit_k_min -12
_diffrn_reflns_limit_l_max 36
_diffrn_reflns_limit_l_min -31
_diffrn_reflns_number 33769
_diffrn_reflns_point_group_measured_fraction_full 0.999
_diffrn_reflns_point_group_measured_fraction_max 0.999
_diffrn_reflns_theta_full 66.597
_diffrn_reflns_theta_max 66.597
_diffrn_reflns_theta_min 3.432
_diffrn_source 'micro-focus sealed X-ray tube'
_exptl_absorpt_coefficient_mu 19.797
_exptl_absorpt_correction_T_max 0.234
_exptl_absorpt_correction_T_min 0.032
_exptl_absorpt_correction_type gaussian
_exptl_absorpt_process_details
;
CrysAlisPro 1.171.38.41 (Rigaku Oxford Diffraction, 2015)
Numerical absorption correction based on gaussian integration over
   a multifaceted crystal model
Empirical absorption correction using spherical harmonics,
   implemented in SCALE3 ABSPACK scaling algorithm.
;
_exptl_crystal_colour Colorless
_exptl_crystal_density_diffrn 1.722
_exptl_crystal_description Block
_exptl_crystal_F_000 7922
_exptl_crystal_size_max 0.420
_exptl_crystal_size_mid 0.150
_exptl_crystal_size_min 0.130
_refine_diff_density_max 1.278
_refine_diff_density_min -1.858
_refine_diff_density_rms 0.174
_refine_ls_extinction_method none
_refine_ls_goodness_of_fit_ref 1.027
_refine_ls_hydrogen_treatment constr
_refine_ls_matrix_type full
_refine_ls_number_parameters 1093
_refine_ls_number_reflns 13993
_refine_ls_number_restraints 872
_refine_ls_restrained_S_all 1.024
_refine_ls_R_factor_all 0.0660
_refine_ls_R_factor_gt 0.0621
_refine_ls_shift/su_max 0.004
_refine_ls_shift/su_mean 0.000
_refine_ls_structure_factor_coef Fsqd
_refine_ls_weighting_details 'w=1/[\s^2^(Fo^2^)+(0.1276P)^2^+36.7176P] where P=(Fo^2^+2Fc^2^)/3'
_refine_ls_weighting_scheme calc
_refine_ls_wR_factor_gt 0.1783
_refine_ls_wR_factor_ref 0.1845
_reflns_Friedel_coverage 0.000
_reflns_number_gt 12589
_reflns_number_total 13993
_reflns_threshold_expression 'I > 2\s(I)'
_cod_data_source_file ja6b05817_si_002.cif
_cod_data_source_block exp_146
_cod_original_cell_volume 15862.5(7)
_cod_original_sg_symbol_H-M 'C 2/c'
_cod_database_code 4130698
_shelx_shelxl_version_number 2014/7
_shelx_space_group_comment
;
The symmetry employed for this shelxl refinement is uniquely defined
by the following loop, which should always be used as a source of
symmetry information in preference to the above space-group names.
They are only intended as comments.
;
_shelx_estimated_absorpt_t_min 0.044
_shelx_estimated_absorpt_t_max 0.183

loop_
_space_group_symop_operation_xyz
'x, y, z'
'-x, y, -z+1/2'
'x+1/2, y+1/2, z'
'-x+1/2, y+1/2, -z+1/2'
'-x, -y, -z'
'x, -y, z-1/2'
'-x+1/2, -y+1/2, -z'
'x+1/2, -y+1/2, z-1/2'

loop_
_atom_site_label
_atom_site_type_symbol
_atom_site_fract_x
_atom_site_fract_y
_atom_site_fract_z
_atom_site_U_iso_or_equiv
_atom_site_adp_type
_atom_site_occupancy
_atom_site_site_symmetry_order
_atom_site_calc_flag
_atom_site_refinement_flags_posn
_atom_site_refinement_flags_adp
_atom_site_refinement_flags_occupancy
_atom_site_disorder_assembly
_atom_site_disorder_group
C1 C 0.56227(19) 0.5403(5) 0.5237(3) 0.0575(16) Uani 1 1 d . . . . .
H1 H 0.5739 0.5383 0.4985 0.069 Uiso 1 1 calc R U . . .
C2 C 0.5311(2) 0.5973(5) 0.5224(2) 0.0551(15) Uani 1 1 d . . . . .
H2 H 0.5220 0.6337 0.4969 0.066 Uiso 1 1 calc R U . . .
C3 C 0.51378(16) 0.6006(4) 0.5577(2) 0.0433(12) Uani 1 1 d . . . . .
C4 C 0.5274(4) 0.5468(10) 0.5931(3) 0.130(6) Uani 1 1 d . . . . .
H4 H 0.5152 0.5448 0.6179 0.156 Uiso 1 1 calc R U . . .
C5 C 0.5598(4) 0.4940(10) 0.5923(3) 0.129(6) Uani 1 1 d . . . . .
H5 H 0.5704 0.4598 0.6181 0.155 Uiso 1 1 calc R U . . .
C6 C 0.48077(16) 0.6612(4) 0.55865(19) 0.0411(12) Uani 1 1 d . . . . .
C7 C 0.43205(16) 0.7053(4) 0.58954(18) 0.0394(11) Uani 1 1 d . . . . .
C8 C 0.44721(16) 0.7857(4) 0.53348(18) 0.0396(11) Uani 1 1 d . . . . .
C9 C 0.3928(2) 0.6221(5) 0.6859(2) 0.0564(16) Uani 1 1 d . . . . .
H9 H 0.4009 0.5847 0.7113 0.068 Uiso 1 1 calc R U . . .
C10 C 0.41772(19) 0.6354(5) 0.6581(2) 0.0537(15) Uani 1 1 d . . . . .
H10 H 0.4424 0.6079 0.6641 0.064 Uiso 1 1 calc R U . . .
C11 C 0.40651(16) 0.6896(4) 0.62105(18) 0.0395(11) Uani 1 1 d . . . . .
C12 C 0.3692(2) 0.7271(5) 0.6140(2) 0.0521(15) Uani 1 1 d . . . . .
H12 H 0.3601 0.7636 0.5886 0.063 Uiso 1 1 calc R U . . .
C13 C 0.34693(19) 0.7112(5) 0.6432(2) 0.0538(15) Uani 1 1 d . . . . .
H13 H 0.3222 0.7381 0.6381 0.065 Uiso 1 1 calc R U . . .
C14 C 0.4056(3) 0.9950(6) 0.4755(3) 0.077(2) Uani 1 1 d . . . . .
H14 H 0.3836 1.0318 0.4741 0.092 Uiso 1 1 calc R U . . .
C15 C 0.4096(2) 0.9212(5) 0.5023(3) 0.068(2) Uani 1 1 d . . . . .
H15 H 0.3904 0.9066 0.5187 0.082 Uiso 1 1 calc R U . . .
C16 C 0.44227(16) 0.8671(4) 0.50537(19) 0.0416(12) Uani 1 1 d . . . . .
C17 C 0.46824(16) 0.8899(4) 0.47971(19) 0.0432(12) Uani 1 1 d . . . . .
H17 H 0.4903 0.8537 0.4800 0.052 Uiso 1 1 calc R U . . .
C18 C 0.46197(18) 0.9663(4) 0.4535(2) 0.0492(14) Uani 1 1 d . . . . .
H18 H 0.4804 0.9825 0.4365 0.059 Uiso 1 1 calc R U . . .
C19 C 0.6749(2) 0.5546(4) 0.5993(2) 0.0571(17) Uani 1 1 d . . . . .
H19 H 0.6601 0.5851 0.5742 0.068 Uiso 1 1 calc R U . . .
C20 C 0.70488(19) 0.6000(4) 0.6268(2) 0.0511(15) Uani 1 1 d . . . . .
H20 H 0.7106 0.6602 0.6205 0.061 Uiso 1 1 calc R U . . .
C21 C 0.72603(15) 0.5570(4) 0.6631(2) 0.0411(12) Uani 1 1 d . . . . .
C22 C 0.71636(18) 0.4688(4) 0.6714(2) 0.0512(15) Uani 1 1 d . . . . .
H22 H 0.7302 0.4371 0.6967 0.061 Uiso 1 1 calc R U . . .
C23 C 0.68654(18) 0.4288(4) 0.6423(3) 0.0553(17) Uani 1 1 d . . . . .
H23 H 0.6802 0.3687 0.6480 0.066 Uiso 1 1 calc R U . . .
C24 C 0.75837(15) 0.6014(4) 0.69415(19) 0.0376(11) Uani 1 1 d . . . . .
C25 C 0.79428(15) 0.7233(4) 0.71717(19) 0.0384(11) Uani 1 1 d . . . . .
C26 C 0.80874(15) 0.5914(3) 0.75230(19) 0.0379(11) Uani 1 1 d . . . . .
C27 C 0.7833(2) 0.9708(4) 0.6931(3) 0.0554(16) Uani 1 1 d . . . . .
H27 H 0.7658 1.0100 0.6745 0.067 Uiso 1 1 calc R U . . .
C28 C 0.77616(18) 0.8791(4) 0.6901(2) 0.0515(15) Uani 1 1 d . . . . .
H28 H 0.7542 0.8565 0.6698 0.062 Uiso 1 1 calc R U . . .
C29 C 0.80101(16) 0.8217(4) 0.7168(2) 0.0415(12) Uani 1 1 d . . . . .
C30 C 0.83273(19) 0.8575(4) 0.7450(3) 0.0536(16) Uani 1 1 d . . . . .
H30 H 0.8508 0.8196 0.7637 0.064 Uiso 1 1 calc R U . . .
C31 C 0.8380(2) 0.9492(4) 0.7460(3) 0.0550(16) Uani 1 1 d . . . . .
H31 H 0.8601 0.9733 0.7655 0.066 Uiso 1 1 calc R U . . .
C32 C 0.84678(17) 0.4079(4) 0.83398(19) 0.0409(12) Uani 1 1 d . . . . .
H32 H 0.8397 0.3493 0.8414 0.049 Uiso 1 1 calc R U . . .
C33 C 0.82365(16) 0.4527(4) 0.79894(19) 0.0412(12) Uani 1 1 d . . . . .
H33 H 0.8013 0.4244 0.7820 0.049 Uiso 1 1 calc R U . . .
C34 C 0.83315(15) 0.5393(3) 0.78846(19) 0.0392(12) Uani 1 1 d . . . . .
C35 C 0.8662(2) 0.5767(4) 0.8127(3) 0.072(2) Uani 1 1 d . . . . .
H35 H 0.8738 0.6353 0.8060 0.086 Uiso 1 1 calc R U . . .
C36 C 0.8884(2) 0.5273(5) 0.8472(3) 0.079(3) Uani 1 1 d . . . . .
H36 H 0.9113 0.5534 0.8641 0.095 Uiso 1 1 calc R U . . .
C37 C 0.4580(7) 0.3586(16) 0.8085(10) 0.095(7) Uani 0.366(8) 1 d D U P A -1
H37A H 0.4689 0.3170 0.7892 0.114 Uiso 0.366(8) 1 calc R U P A -1
H37B H 0.4569 0.3275 0.8368 0.114 Uiso 0.366(8) 1 calc R U P A -1
C38 C 0.4584(6) 0.5005(14) 0.7909(8) 0.089(5) Uani 0.366(8) 1 d D U P A -1
O1 O 0.4232(5) 0.3857(14) 0.7879(8) 0.107(6) Uani 0.366(8) 1 d D U P A -1
O2 O 0.4327(5) 0.4545(12) 0.7605(6) 0.091(5) Uani 0.366(8) 1 d D U P A -1
O3 O 0.4801(5) 0.4349(11) 0.8169(6) 0.092(5) Uani 0.366(8) 1 d D U P A -1
C39 C 0.4822(5) 0.5579(8) 0.7712(6) 0.071(5) Uani 0.366(8) 1 d DG U P A -1
C40 C 0.4776(5) 0.6486(9) 0.7791(6) 0.070(5) Uani 0.366(8) 1 d DG U P A -1
H40 H 0.4611 0.6673 0.7981 0.084 Uiso 0.366(8) 1 calc R U P A -1
C41 C 0.4972(7) 0.7121(8) 0.7591(8) 0.108(6) Uani 0.5 1 d DG U P A -1
H41 H 0.4941 0.7741 0.7645 0.130 Uiso 0.5 1 calc R U P A -1
C42 C 0.5213(6) 0.6848(10) 0.7313(7) 0.111(6) Uani 0.5 1 d DG U P A -1
H42 H 0.5347 0.7282 0.7177 0.133 Uiso 0.5 1 calc R U P A -1
C43 C 0.5259(5) 0.5941(11) 0.7235(6) 0.106(6) Uani 0.5 1 d DG U P A -1
H43 H 0.5424 0.5755 0.7045 0.127 Uiso 0.5 1 calc R U P A -1
C44 C 0.5063(6) 0.5307(9) 0.7434(7) 0.099(6) Uani 0.5 1 d DG U P A -1
H44 H 0.5094 0.4687 0.7381 0.119 Uiso 0.5 1 calc R U P A -1
C45 C 0.2844(9) 1.038(3) 0.5909(11) 0.352(14) Uani 0.823(9) 1 d D U P . .
H45A H 0.2654 0.9931 0.5968 0.423 Uiso 0.823(9) 1 calc R U P . .
H45B H 0.2710 1.0944 0.5805 0.423 Uiso 0.823(9) 1 calc R U P . .
C46 C 0.3286(9) 0.9660(18) 0.6272(10) 0.311(11) Uani 0.823(9) 1 d D U P . .
O4 O 0.3044(11) 1.007(3) 0.5620(9) 0.400(14) Uani 0.823(9) 1 d D U P . .
O5 O 0.3361(9) 0.962(2) 0.5859(9) 0.374(13) Uani 0.823(9) 1 d D U P . .
O6 O 0.3139(8) 1.0511(16) 0.6286(8) 0.296(11) Uani 0.823(9) 1 d D U P . .
C47 C 0.3640(6) 0.9470(12) 0.6562(6) 0.201(7) Uani 0.823(9) 1 d D U P . .
C48 C 0.3566(6) 0.9131(10) 0.6955(7) 0.176(7) Uani 0.823(9) 1 d D U P . .
H48 H 0.3310 0.9115 0.6999 0.211 Uiso 0.823(9) 1 calc R U P . .
C49 C 0.3856(7) 0.8824(10) 0.7276(7) 0.172(7) Uani 0.823(9) 1 d D U P . .
H49 H 0.3806 0.8650 0.7557 0.207 Uiso 0.823(9) 1 calc R U P . .
C50 C 0.4212(7) 0.8759(18) 0.7204(9) 0.218(9) Uani 0.823(9) 1 d D U P . .
H50 H 0.4406 0.8470 0.7419 0.261 Uiso 0.823(9) 1 calc R U P . .
C51 C 0.4300(7) 0.9111(19) 0.6821(9) 0.225(9) Uani 0.823(9) 1 d D U P . .
H51 H 0.4558 0.9098 0.6781 0.270 Uiso 0.823(9) 1 calc R U P . .
C52 C 0.4011(7) 0.9484(16) 0.6494(8) 0.206(8) Uani 0.823(9) 1 d D U P . .
H52 H 0.4068 0.9741 0.6231 0.247 Uiso 0.823(9) 1 calc R U P . .
C57 C 0.1743(10) 1.569(3) 0.5573(12) 0.191(12) Uani 0.419(12) 1 d D U P B -1
H57A H 0.1622 1.6206 0.5394 0.229 Uiso 0.419(12) 1 calc R U P B -1
H57B H 0.1559 1.5411 0.5735 0.229 Uiso 0.419(12) 1 calc R U P B -1
C58 C 0.2074(10) 1.449(2) 0.5664(10) 0.172(11) Uani 0.419(12) 1 d D U P B -1
C61 C 0.2349(9) 1.396(2) 0.5505(11) 0.216(13) Uani 0.419(12) 1 d D U P B -1
C62 C 0.2361(13) 1.307(2) 0.5616(15) 0.253(16) Uani 0.419(12) 1 d D U P B -1
H62 H 0.2215 1.2880 0.5826 0.304 Uiso 0.419(12) 1 calc R U P B -1
C63 C 0.2565(15) 1.244(2) 0.5447(18) 0.264(17) Uani 0.419(12) 1 d D U P B -1
H63 H 0.2571 1.1843 0.5551 0.317 Uiso 0.419(12) 1 calc R U P B -1
C64 C 0.2764(15) 1.268(3) 0.5128(18) 0.259(18) Uani 0.419(12) 1 d D U P B -1
H64 H 0.2896 1.2237 0.4994 0.311 Uiso 0.419(12) 1 calc R U P B -1
C65 C 0.2767(16) 1.357(3) 0.5006(18) 0.249(17) Uani 0.419(12) 1 d D U P B -1
H65 H 0.2898 1.3739 0.4779 0.299 Uiso 0.419(12) 1 calc R U P B -1
C66 C 0.2580(14) 1.421(3) 0.5213(18) 0.239(16) Uani 0.419(12) 1 d D U P B -1
H66 H 0.2611 1.4831 0.5152 0.286 Uiso 0.419(12) 1 calc R U P B -1
O7 O 0.2082(10) 1.589(2) 0.5838(10) 0.191(11) Uani 0.419(12) 1 d D U P B -1
O8 O 0.2187(9) 1.503(2) 0.6013(8) 0.187(12) Uani 0.419(12) 1 d D U P B -1
O9 O 0.1905(7) 1.508(2) 0.5325(7) 0.164(10) Uani 0.419(12) 1 d D U P B -1
C90B C 0.2068(11) 1.477(3) 0.5829(17) 0.230(16) Uani 0.581(12) 1 d D U P B -2
H1B H 0.1872 1.4644 0.5554 0.276 Uiso 0.581(12) 1 calc R U P B -2
H2B H 0.2082 1.4240 0.6030 0.276 Uiso 0.581(12) 1 calc R U P B -2
C91B C 0.1957(12) 1.560(3) 0.6063(14) 0.247(17) Uani 0.581(12) 1 d D U P B -2
H3B H 0.1707 1.5515 0.6150 0.296 Uiso 0.581(12) 1 calc R U P B -2
H4B H 0.2155 1.5740 0.6334 0.296 Uiso 0.581(12) 1 calc R U P B -2
C92B C 0.1930(9) 1.636(3) 0.5721(18) 0.253(17) Uani 0.581(12) 1 d D U P B -2
H5B H 0.1753 1.6182 0.5440 0.303 Uiso 0.581(12) 1 calc R U P B -2
H6B H 0.1818 1.6900 0.5837 0.303 Uiso 0.581(12) 1 calc R U P B -2
C93B C 0.2314(11) 1.661(2) 0.5622(16) 0.225(15) Uani 0.581(12) 1 d D U P B -2
H7B H 0.2269 1.6936 0.5335 0.270 Uiso 0.581(12) 1 calc R U P B -2
H8B H 0.2445 1.7028 0.5857 0.270 Uiso 0.581(12) 1 calc R U P B -2
C94B C 0.2583(8) 1.584(3) 0.5596(15) 0.205(14) Uani 0.581(12) 1 d D U P B -2
H9B H 0.2627 1.5824 0.5287 0.246 Uiso 0.581(12) 1 calc R U P B -2
H10B H 0.2833 1.5982 0.5797 0.246 Uiso 0.581(12) 1 calc R U P B -2
C95B C 0.2463(11) 1.492(3) 0.5711(18) 0.260(17) Uani 0.581(12) 1 d D U P B -2
H11B H 0.2661 1.4709 0.5967 0.312 Uiso 0.581(12) 1 calc R U P B -2
H12B H 0.2476 1.4530 0.5455 0.312 Uiso 0.581(12) 1 calc R U P B -2
C90A C 0.7183(5) 0.296(2) 0.4936(8) 0.177(11) Uani 0.731(14) 1 d D U P C -1
H1A H 0.6943 0.3029 0.5047 0.212 Uiso 0.731(14) 1 calc R U P C -1
H2A H 0.7334 0.3518 0.4985 0.212 Uiso 0.731(14) 1 calc R U P C -1
C91A C 0.7422(11) 0.214(3) 0.5155(12) 0.285(17) Uani 0.731(14) 1 d D U P C -1
H3A H 0.7417 0.2089 0.5476 0.342 Uiso 0.731(14) 1 calc R U P C -1
H4A H 0.7693 0.2178 0.5122 0.342 Uiso 0.731(14) 1 calc R U P C -1
C92A C 0.7215(14) 0.132(3) 0.4888(18) 0.35(2) Uani 0.731(14) 1 d D U P C -1
H5A H 0.7261 0.0771 0.5075 0.419 Uiso 0.731(14) 1 calc R U P C -1
H6A H 0.6934 0.1427 0.4809 0.419 Uiso 0.731(14) 1 calc R U P C -1
C93A C 0.7373(17) 0.118(3) 0.4453(17) 0.36(2) Uani 0.731(14) 1 d D U P C -1
H7A H 0.7607 0.0799 0.4507 0.428 Uiso 0.731(14) 1 calc R U P C -1
H8A H 0.7176 0.0918 0.4208 0.428 Uiso 0.731(14) 1 calc R U P C -1
C94A C 0.7464(14) 0.217(3) 0.4359(15) 0.35(2) Uani 0.731(14) 1 d D U P C -1
H9A H 0.7494 0.2248 0.4048 0.416 Uiso 0.731(14) 1 calc R U P C -1
H10A H 0.7700 0.2377 0.4567 0.416 Uiso 0.731(14) 1 calc R U P C -1
C95A C 0.7102(13) 0.267(3) 0.4443(10) 0.310(18) Uani 0.731(14) 1 d D U P C -1
H11A H 0.7048 0.3197 0.4246 0.372 Uiso 0.731(14) 1 calc R U P C -1
H12A H 0.6875 0.2265 0.4377 0.372 Uiso 0.731(14) 1 calc R U P C -1
C90D C 0.5072(10) 1.256(3) 0.8967(15) 0.43(2) Uani 0.838(16) 1 d D U P . .
H1D H 0.4977 1.2374 0.9235 0.512 Uiso 0.838(16) 1 calc R U P . .
H2D H 0.4856 1.2863 0.8764 0.512 Uiso 0.838(16) 1 calc R U P . .
C91D C 0.5395(14) 1.326(2) 0.9117(15) 0.39(2) Uani 0.838(16) 1 d D U P . .
H3D H 0.5420 1.3665 0.8868 0.472 Uiso 0.838(16) 1 calc R U P . .
H4D H 0.5348 1.3624 0.9371 0.472 Uiso 0.838(16) 1 calc R U P . .
C92D C 0.5754(11) 1.267(4) 0.9258(16) 0.40(2) Uani 0.838(16) 1 d D U P . .
H5D H 0.5877 1.2582 0.9000 0.483 Uiso 0.838(16) 1 calc R U P . .
H6D H 0.5941 1.2969 0.9498 0.483 Uiso 0.838(16) 1 calc R U P . .
C93D C 0.5652(13) 1.176(4) 0.9424(14) 0.40(2) Uani 0.838(16) 1 d D U P . .
H7D H 0.5497 1.1859 0.9653 0.475 Uiso 0.838(16) 1 calc R U P . .
H8D H 0.5894 1.1465 0.9576 0.475 Uiso 0.838(16) 1 calc R U P . .
C94D C 0.5433(14) 1.110(2) 0.9083(18) 0.38(2) Uani 0.838(16) 1 d D U P . .
H9D H 0.5277 1.0680 0.9224 0.455 Uiso 0.838(16) 1 calc R U P . .
H10D H 0.5612 1.0743 0.8943 0.455 Uiso 0.838(16) 1 calc R U P . .
C95D C 0.5170(15) 1.170(3) 0.8731(14) 0.44(2) Uani 0.838(16) 1 d D U P . .
H11D H 0.5305 1.1863 0.8490 0.530 Uiso 0.838(16) 1 calc R U P . .
H12D H 0.4931 1.1379 0.8595 0.530 Uiso 0.838(16) 1 calc R U P . .
C93C C 0.3472(14) 1.391(3) 0.6279(16) 0.27(2) Uani 0.508(14) 1 d D U P . .
H1C H 0.3396 1.4035 0.6567 0.320 Uiso 0.508(14) 1 calc R U P . .
H2C H 0.3361 1.4380 0.6061 0.320 Uiso 0.508(14) 1 calc R U P . .
C92C C 0.3334(14) 1.299(4) 0.6106(16) 0.28(2) Uani 0.508(14) 1 d D U P . .
H3C H 0.3053 1.2944 0.6086 0.335 Uiso 0.508(14) 1 calc R U P . .
H4C H 0.3383 1.2907 0.5802 0.335 Uiso 0.508(14) 1 calc R U P . .
C91C C 0.3536(17) 1.226(3) 0.6409(19) 0.28(2) Uani 0.508(14) 1 d D U P . .
H5C H 0.3594 1.1776 0.6213 0.337 Uiso 0.508(14) 1 calc R U P . .
H6C H 0.3345 1.2017 0.6572 0.337 Uiso 0.508(14) 1 calc R U P . .
C90C C 0.3901(17) 1.243(3) 0.6754(17) 0.29(2) Uani 0.508(14) 1 d D U P . .
H7C H 0.4106 1.2039 0.6686 0.344 Uiso 0.508(14) 1 calc R U P . .
H8C H 0.3856 1.2248 0.7050 0.344 Uiso 0.508(14) 1 calc R U P . .
C95C C 0.4048(12) 1.339(4) 0.6790(15) 0.28(2) Uani 0.508(14) 1 d D U P . .
H9C H 0.4333 1.3387 0.6872 0.340 Uiso 0.508(14) 1 calc R U P . .
H10C H 0.3951 1.3706 0.7028 0.340 Uiso 0.508(14) 1 calc R U P . .
C94C C 0.3915(14) 1.389(3) 0.6343(19) 0.29(2) Uani 0.508(14) 1 d D U P . .
H11C H 0.3994 1.3559 0.6095 0.346 Uiso 0.508(14) 1 calc R U P . .
H12C H 0.4023 1.4500 0.6359 0.346 Uiso 0.508(14) 1 calc R U P . .
N1 N 0.76456(13) 0.6892(3) 0.68826(16) 0.0377(9) Uani 1 1 d . . . . .
N2 N 0.81834(12) 0.6771(3) 0.74854(16) 0.0385(10) Uani 1 1 d . . . . .
N3 N 0.42459(13) 0.7769(3) 0.56262(15) 0.0395(10) Uani 1 1 d . . . . .
N4 N 0.77906(12) 0.5499(3) 0.72620(16) 0.0364(9) Uani 1 1 d . . . . .
N5 N 0.47505(13) 0.7285(3) 0.52870(15) 0.0394(10) Uani 1 1 d . . . . .
N6 N 0.46013(13) 0.6464(3) 0.58982(16) 0.0411(10) Uani 1 1 d . . . . .
N7 N 0.43087(16) 1.0181(4) 0.45127(17) 0.0509(12) Uani 1 1 d . . . . .
N8 N 0.87903(15) 0.4450(3) 0.85776(19) 0.0500(13) Uani 1 1 d . . . . .
N9 N 0.66587(14) 0.4698(3) 0.60656(19) 0.0504(13) Uani 1 1 d . . . . .
N10 N 0.35771(15) 0.6589(3) 0.67940(18) 0.0460(11) Uani 1 1 d . . . . .
N11 N 0.81342(15) 1.0056(3) 0.72076(18) 0.0466(11) Uani 1 1 d . . . . .
N12 N 0.57627(14) 0.4893(4) 0.55817(18) 0.0510(12) Uani 1 1 d . . . . .
Zn1 Zn 0.82452(3) 1.14168(5) 0.72623(3) 0.0482(2) Uani 1 1 d . . . . .
Zn2A Zn 0.9209(2) 0.3775(7) 0.9039(2) 0.0319(8) Uani 0.4613 1 d . . P . .
Zn2B Zn 0.9138(2) 0.3758(7) 0.9091(3) 0.0557(19) Uani 0.5387 1 d . . P . .
Zn3A Zn 0.6222(3) 0.4102(9) 0.5552(2) 0.058(2) Uani 0.4764 1 d . . P . .
Zn3B Zn 0.6238(3) 0.4046(7) 0.5661(2) 0.0402(8) Uani 0.5236 1 d . . P . .
I1A I 0.86902(5) 1.16635(9) 0.80432(6) 0.0545(3) Uani 0.819 1 d . . P . .
I1B I 0.8615(3) 1.1666(6) 0.7946(3) 0.073(3) Uani 0.1811 1 d . . P . .
I2A I 0.7604(2) 1.2255(5) 0.6933(2) 0.0706(15) Uani 0.4428 1 d . . P . .
I2B I 0.76430(15) 1.2341(4) 0.70354(18) 0.0545(6) Uani 0.5572 1 d . . P . .
I3A I 0.97679(14) 0.3552(4) 0.86712(13) 0.0555(6) Uani 0.4613 1 d . . P . .
I3B I 0.97207(13) 0.3419(3) 0.87387(12) 0.0827(10) Uani 0.5387 1 d . . P . .
I4A I 0.88681(7) 0.25798(18) 0.94018(8) 0.0506(4) Uani 0.4613 1 d . . P . .
I4B I 0.87655(9) 0.2674(2) 0.94680(10) 0.0839(9) Uani 0.5387 1 d . . P . .
I5A I 0.61299(11) 0.2614(3) 0.58986(13) 0.0928(11) Uani 0.4764 1 d . . P . .
I5B I 0.60610(10) 0.2599(3) 0.60292(11) 0.0639(5) Uani 0.5236 1 d . . P . .
I6A I 0.64255(13) 0.4361(3) 0.48066(12) 0.0824(10) Uani 0.4764 1 d . . P . .
I6B I 0.64305(11) 0.4088(2) 0.49145(10) 0.0707(7) Uani 0.5236 1 d . . P . .

loop_
_atom_site_aniso_label
_atom_site_aniso_U_11
_atom_site_aniso_U_22
_atom_site_aniso_U_33
_atom_site_aniso_U_23
_atom_site_aniso_U_13
_atom_site_aniso_U_12
C1 0.046(3) 0.064(4) 0.063(4) 0.008(3) 0.015(3) 0.016(3)
C2 0.056(4) 0.056(4) 0.054(3) 0.018(3) 0.012(3) 0.015(3)
C3 0.038(3) 0.047(3) 0.044(3) 0.004(2) 0.005(2) 0.008(2)
C4 0.147(10) 0.188(13) 0.074(6) 0.075(7) 0.065(6) 0.134(10)
C5 0.145(10) 0.186(13) 0.070(5) 0.066(7) 0.052(6) 0.131(10)
C6 0.036(3) 0.043(3) 0.040(3) 0.002(2) -0.002(2) 0.005(2)
C7 0.039(3) 0.040(3) 0.037(3) 0.002(2) 0.002(2) 0.001(2)
C8 0.037(3) 0.041(3) 0.037(2) 0.003(2) -0.003(2) 0.004(2)
C9 0.052(3) 0.061(4) 0.057(4) 0.023(3) 0.014(3) 0.010(3)
C10 0.045(3) 0.062(4) 0.054(3) 0.017(3) 0.011(3) 0.013(3)
C11 0.040(3) 0.039(3) 0.039(3) -0.001(2) 0.008(2) 0.003(2)
C12 0.054(4) 0.055(4) 0.048(3) 0.008(3) 0.013(3) 0.020(3)
C13 0.047(3) 0.054(3) 0.062(4) 0.010(3) 0.016(3) 0.017(3)
C14 0.077(5) 0.067(5) 0.087(5) 0.031(4) 0.022(4) 0.038(4)
C15 0.065(4) 0.063(4) 0.083(5) 0.032(4) 0.031(4) 0.032(4)
C16 0.040(3) 0.040(3) 0.039(3) 0.005(2) -0.004(2) 0.005(2)
C17 0.035(3) 0.046(3) 0.042(3) 0.008(2) -0.007(2) -0.002(2)
C18 0.044(3) 0.047(3) 0.047(3) 0.012(3) -0.011(2) -0.004(3)
C19 0.052(4) 0.046(3) 0.059(4) -0.007(3) -0.019(3) 0.009(3)
C20 0.050(3) 0.035(3) 0.058(4) -0.006(3) -0.013(3) 0.006(2)
C21 0.030(2) 0.036(3) 0.050(3) -0.007(2) -0.006(2) 0.008(2)
C22 0.041(3) 0.038(3) 0.062(4) -0.001(3) -0.017(3) 0.005(2)
C23 0.042(3) 0.035(3) 0.076(4) -0.004(3) -0.015(3) 0.006(2)
C24 0.030(2) 0.033(3) 0.045(3) -0.005(2) -0.001(2) 0.003(2)
C25 0.032(2) 0.031(2) 0.048(3) 0.001(2) 0.000(2) 0.005(2)
C26 0.029(2) 0.030(2) 0.049(3) -0.005(2) -0.004(2) 0.0035(19)
C27 0.054(4) 0.035(3) 0.072(4) 0.010(3) 0.002(3) 0.005(3)
C28 0.045(3) 0.032(3) 0.069(4) 0.003(3) -0.007(3) 0.002(2)
C29 0.037(3) 0.035(3) 0.052(3) 0.004(2) 0.008(2) 0.000(2)
C30 0.049(3) 0.033(3) 0.070(4) 0.007(3) -0.008(3) -0.001(2)
C31 0.051(3) 0.034(3) 0.071(4) 0.001(3) -0.009(3) -0.005(3)
C32 0.044(3) 0.032(3) 0.042(3) -0.001(2) -0.002(2) -0.001(2)
C33 0.034(3) 0.039(3) 0.045(3) 0.000(2) -0.005(2) -0.004(2)
C34 0.035(3) 0.028(2) 0.049(3) -0.003(2) -0.006(2) 0.006(2)
C35 0.066(4) 0.034(3) 0.089(5) 0.011(3) -0.042(4) -0.009(3)
C36 0.068(4) 0.040(3) 0.100(6) 0.015(4) -0.048(4) -0.011(3)
C37 0.097(10) 0.089(9) 0.093(13) 0.020(8) 0.010(9) 0.006(7)
C38 0.080(9) 0.085(8) 0.095(10) 0.019(7) 0.003(7) 0.000(6)
O1 0.094(9) 0.088(9) 0.130(13) 0.036(9) 0.003(8) -0.004(7)
O2 0.080(9) 0.081(8) 0.102(9) 0.021(7) -0.003(7) -0.002(7)
O3 0.093(8) 0.090(9) 0.087(9) 0.019(7) 0.008(7) 0.008(7)
C39 0.066(11) 0.075(8) 0.060(11) 0.000(7) -0.014(7) -0.004(7)
C40 0.047(9) 0.071(9) 0.086(12) 0.000(8) 0.001(8) -0.012(7)
C41 0.094(12) 0.101(9) 0.136(17) 0.011(8) 0.037(11) -0.025(8)
C42 0.084(12) 0.138(12) 0.110(14) 0.018(11) 0.019(11) -0.004(11)
C43 0.079(11) 0.143(12) 0.084(11) 0.013(11) -0.010(8) 0.003(11)
C44 0.086(14) 0.126(11) 0.081(14) -0.006(9) 0.005(7) 0.012(8)
C45 0.41(2) 0.39(3) 0.28(2) 0.023(18) 0.121(17) 0.267(19)
C46 0.364(19) 0.297(19) 0.286(17) -0.001(15) 0.102(15) 0.207(14)
O4 0.46(3) 0.47(3) 0.291(17) 0.023(16) 0.125(16) 0.30(2)
O5 0.43(2) 0.43(2) 0.281(18) 0.013(17) 0.123(16) 0.29(2)
O6 0.36(2) 0.303(19) 0.259(18) 0.051(15) 0.152(15) 0.233(16)
C47 0.298(17) 0.128(12) 0.225(14) 0.038(10) 0.161(12) 0.097(11)
C48 0.276(17) 0.094(10) 0.202(14) -0.011(9) 0.151(12) 0.045(10)
C49 0.274(18) 0.070(8) 0.218(14) 0.008(9) 0.154(13) 0.039(10)
C50 0.278(18) 0.171(17) 0.247(17) 0.041(14) 0.155(13) 0.073(12)
C51 0.292(18) 0.182(19) 0.248(17) 0.043(13) 0.162(14) 0.080(13)
C52 0.298(18) 0.139(14) 0.227(17) 0.028(12) 0.163(13) 0.072(12)
C57 0.164(17) 0.28(3) 0.118(15) 0.019(15) 0.003(12) 0.079(16)
C58 0.113(17) 0.27(2) 0.123(13) 0.040(13) 0.002(11) 0.060(15)
C61 0.17(2) 0.26(3) 0.24(3) 0.08(2) 0.095(19) 0.068(19)
C62 0.23(3) 0.27(3) 0.30(3) 0.09(2) 0.15(3) 0.08(2)
C63 0.25(3) 0.27(3) 0.32(4) 0.09(2) 0.16(3) 0.08(2)
C64 0.24(3) 0.27(3) 0.31(4) 0.09(2) 0.15(3) 0.08(2)
C65 0.22(3) 0.27(3) 0.29(3) 0.09(2) 0.14(3) 0.08(2)
C66 0.20(3) 0.27(3) 0.27(3) 0.09(2) 0.13(2) 0.08(2)
O7 0.172(19) 0.27(2) 0.113(14) 0.032(13) 0.000(12) 0.066(15)
O8 0.15(2) 0.28(2) 0.121(12) 0.034(13) -0.007(12) 0.058(16)
O9 0.119(15) 0.26(2) 0.102(11) 0.033(12) 0.002(9) 0.067(14)
C90B 0.15(2) 0.34(4) 0.22(3) 0.05(3) 0.09(2) -0.08(3)
C91B 0.16(2) 0.35(4) 0.26(3) 0.06(3) 0.09(2) -0.06(3)
C92B 0.17(3) 0.35(4) 0.23(3) 0.06(3) 0.03(3) -0.02(3)
C93B 0.14(2) 0.34(4) 0.20(3) 0.01(3) 0.05(2) 0.04(3)
C94B 0.101(17) 0.34(4) 0.19(2) 0.03(3) 0.063(17) 0.01(2)
C95B 0.20(3) 0.36(4) 0.21(3) 0.03(3) 0.03(2) -0.03(3)
C90A 0.049(7) 0.34(3) 0.136(15) 0.070(19) 0.002(9) -0.029(13)
C91A 0.19(3) 0.40(4) 0.28(3) 0.02(3) 0.07(2) -0.06(3)
C92A 0.24(3) 0.47(4) 0.31(4) -0.01(4) 0.00(3) -0.07(3)
C93A 0.29(3) 0.46(4) 0.30(3) 0.07(4) 0.02(3) -0.08(3)
C94A 0.28(3) 0.45(4) 0.28(3) 0.05(3) 0.00(3) -0.03(3)
C95A 0.23(3) 0.44(4) 0.26(3) 0.02(3) 0.04(3) -0.04(3)
C90D 0.35(3) 0.67(5) 0.34(3) 0.09(3) 0.25(3) 0.02(3)
C91D 0.29(3) 0.66(5) 0.30(3) 0.05(3) 0.23(3) -0.01(3)
C92D 0.31(3) 0.63(5) 0.31(3) 0.06(3) 0.17(3) 0.07(3)
C93D 0.28(3) 0.61(5) 0.34(4) 0.08(3) 0.19(3) 0.07(3)
C94D 0.28(3) 0.61(5) 0.32(4) 0.12(3) 0.22(3) 0.10(3)
C95D 0.38(4) 0.64(5) 0.37(4) 0.10(4) 0.22(3) 0.07(3)
C93C 0.34(4) 0.27(4) 0.25(3) 0.01(3) 0.22(3) -0.04(3)
C92C 0.35(4) 0.28(4) 0.26(4) -0.01(3) 0.19(3) 0.00(3)
C91C 0.33(4) 0.30(4) 0.29(4) -0.07(3) 0.24(3) -0.01(3)
C90C 0.32(4) 0.29(4) 0.32(4) -0.09(3) 0.24(3) -0.01(3)
C95C 0.31(4) 0.27(4) 0.33(4) -0.09(3) 0.23(3) -0.03(3)
C94C 0.33(4) 0.25(4) 0.32(4) -0.05(3) 0.16(4) 0.00(3)
N1 0.034(2) 0.028(2) 0.047(2) 0.0003(18) 0.0009(18) 0.0037(17)
N2 0.029(2) 0.029(2) 0.053(3) 0.0001(19) -0.0029(18) 0.0030(17)
N3 0.033(2) 0.043(2) 0.038(2) 0.0014(19) -0.0018(18) 0.0044(18)
N4 0.0275(19) 0.029(2) 0.047(2) -0.0044(18) -0.0045(18) 0.0038(16)
N5 0.034(2) 0.044(2) 0.035(2) 0.0062(19) -0.0016(17) 0.0071(19)
N6 0.036(2) 0.043(2) 0.042(2) 0.007(2) 0.0025(19) 0.0112(19)
N7 0.056(3) 0.046(3) 0.044(3) 0.010(2) -0.003(2) 0.001(2)
N8 0.049(3) 0.031(2) 0.058(3) -0.003(2) -0.017(2) 0.002(2)
N9 0.036(2) 0.039(2) 0.067(3) -0.014(2) -0.011(2) 0.012(2)
N10 0.048(3) 0.036(2) 0.057(3) -0.002(2) 0.018(2) 0.006(2)
N11 0.049(3) 0.031(2) 0.060(3) 0.003(2) 0.012(2) -0.001(2)
N12 0.038(2) 0.055(3) 0.054(3) -0.008(2) -0.004(2) 0.015(2)
Zn1 0.0574(5) 0.0306(4) 0.0623(5) 0.0030(3) 0.0253(4) 0.0001(3)
Zn2A 0.0348(18) 0.0316(13) 0.0240(11) -0.0012(9) -0.0059(12) 0.0063(13)
Zn2B 0.060(4) 0.0401(15) 0.057(3) -0.0074(18) -0.0108(19) 0.004(2)
Zn3A 0.0409(15) 0.060(3) 0.057(4) -0.025(3) -0.027(3) 0.0185(14)
Zn3B 0.0300(15) 0.0462(13) 0.033(2) -0.0164(17) -0.0182(16) 0.0110(11)
I1A 0.0712(5) 0.0440(4) 0.0495(8) -0.0122(4) 0.0156(5) -0.0108(4)
I1B 0.107(5) 0.082(3) 0.036(3) -0.0255(19) 0.030(3) -0.057(3)
I2A 0.086(3) 0.0437(16) 0.097(4) 0.021(2) 0.054(2) 0.0209(16)
I2B 0.0559(7) 0.0407(10) 0.0738(15) 0.0142(9) 0.0296(9) 0.0167(6)
I3A 0.0572(9) 0.0686(13) 0.0390(6) 0.0020(6) 0.0061(6) 0.0271(8)
I3B 0.0751(17) 0.0803(17) 0.074(2) -0.0225(14) -0.0254(13) 0.0321(12)
I4A 0.0691(9) 0.0356(7) 0.0424(7) 0.0021(5) 0.0011(6) -0.0035(6)
I4B 0.121(2) 0.0484(9) 0.0786(11) -0.0101(7) 0.0124(10) -0.0232(11)
I5A 0.0689(18) 0.0432(8) 0.140(3) -0.0122(17) -0.0383(16) -0.0031(10)
I5B 0.0556(9) 0.0439(7) 0.0831(10) -0.0093(7) -0.0057(6) -0.0076(6)
I6A 0.0598(9) 0.114(2) 0.0706(18) -0.0390(14) 0.0073(12) 0.0166(14)
I6B 0.0563(8) 0.1056(18) 0.0498(10) -0.0308(9) 0.0107(8) -0.0081(11)

loop_
_atom_type_symbol
_atom_type_description
_atom_type_scat_dispersion_real
_atom_type_scat_dispersion_imag
_atom_type_scat_source
C C 0.0181 0.0091 'International Tables Vol C Tables 4.2.6.8 and 6.1.1.4'
H H 0.0000 0.0000 'International Tables Vol C Tables 4.2.6.8 and 6.1.1.4'
N N 0.0311 0.0180 'International Tables Vol C Tables 4.2.6.8 and 6.1.1.4'
Zn Zn -1.5491 0.6778 'International Tables Vol C Tables 4.2.6.8 and 6.1.1.4'
I I -0.3257 6.8362 'International Tables Vol C Tables 4.2.6.8 and 6.1.1.4'
O O 0.0492 0.0322 'International Tables Vol C Tables 4.2.6.8 and 6.1.1.4'

loop_
_geom_angle_atom_site_label_1
_geom_angle_atom_site_label_2
_geom_angle_atom_site_label_3
_geom_angle
_geom_angle_site_symmetry_1
_geom_angle_site_symmetry_3
N12 C1 C2 122.9(7) . .
N12 C1 H1 118.6 . .
C2 C1 H1 118.6 . .
C3 C2 C1 119.6(6) . .
C3 C2 H2 120.2 . .
C1 C2 H2 120.2 . .
C2 C3 C4 118.2(6) . .
C2 C3 C6 122.1(5) . .
C4 C3 C6 119.6(6) . .
C3 C4 C5 118.4(8) . .
C3 C4 H4 120.8 . .
C5 C4 H4 120.8 . .
N12 C5 C4 123.7(7) . .
N12 C5 H5 118.2 . .
C4 C5 H5 118.2 . .
N6 C6 N5 125.6(5) . .
N6 C6 C3 117.9(5) . .
N5 C6 C3 116.5(5) . .
N6 C7 N3 125.6(5) . .
N6 C7 C11 117.1(5) . .
N3 C7 C11 117.3(5) . .
N3 C8 N5 125.3(5) . .
N3 C8 C16 117.3(5) . .
N5 C8 C16 117.4(5) . .
N10 C9 C10 123.6(6) . .
N10 C9 H9 118.2 . .
C10 C9 H9 118.2 . .
C9 C10 C11 119.0(6) . .
C9 C10 H10 120.5 . .
C11 C10 H10 120.5 . .
C10 C11 C12 117.1(6) . .
C10 C11 C7 121.2(5) . .
C12 C11 C7 121.6(5) . .
C13 C12 C11 119.9(6) . .
C13 C12 H12 120.1 . .
C11 C12 H12 120.1 . .
C12 C13 N10 123.3(6) . .
C12 C13 H13 118.3 . .
N10 C13 H13 118.3 . .
N7 C14 C15 123.4(7) . .
N7 C14 H14 118.3 . .
C15 C14 H14 118.3 . .
C14 C15 C16 119.0(7) . .
C14 C15 H15 120.5 . .
C16 C15 H15 120.5 . .
C17 C16 C15 117.8(6) . .
C17 C16 C8 121.6(5) . .
C15 C16 C8 120.5(6) . .
C16 C17 C18 119.3(6) . .
C16 C17 H17 120.4 . .
C18 C17 H17 120.4 . .
N7 C18 C17 122.4(6) . .
N7 C18 H18 118.8 . .
C17 C18 H18 118.8 . .
N9 C19 C20 122.8(6) . .
N9 C19 H19 118.6 . .
C20 C19 H19 118.6 . .
C21 C20 C19 119.1(6) . .
C21 C20 H20 120.5 . .
C19 C20 H20 120.5 . .
C20 C21 C22 118.5(5) . .
C20 C21 C24 122.1(5) . .
C22 C21 C24 119.5(5) . .
C23 C22 C21 118.6(6) . .
C23 C22 H22 120.7 . .
C21 C22 H22 120.7 . .
N9 C23 C22 123.5(6) . .
N9 C23 H23 118.3 . .
C22 C23 H23 118.3 . .
N4 C24 N1 125.2(5) . .
N4 C24 C21 116.4(5) . .
N1 C24 C21 118.4(5) . .
N1 C25 N2 125.5(5) . .
N1 C25 C29 118.6(5) . .
N2 C25 C29 115.8(5) . .
N4 C26 N2 125.2(5) . .
N4 C26 C34 118.1(5) . .
N2 C26 C34 116.7(5) . .
N11 C27 C28 122.7(6) . .
N11 C27 H27 118.7 . .
C28 C27 H27 118.7 . .
C29 C28 C27 119.4(6) . .
C29 C28 H28 120.3 . .
C27 C28 H28 120.3 . .
C28 C29 C30 118.1(5) . .
C28 C29 C25 122.6(5) . .
C30 C29 C25 119.3(5) . .
C29 C30 C31 119.2(6) . .
C29 C30 H30 120.4 . .
C31 C30 H30 120.4 . .
N11 C31 C30 122.8(6) . .
N11 C31 H31 118.6 . .
C30 C31 H31 118.6 . .
N8 C32 C33 121.5(5) . .
N8 C32 H32 119.2 . .
C33 C32 H32 119.2 . .
C32 C33 C34 119.7(5) . .
C32 C33 H33 120.1 . .
C34 C33 H33 120.1 . .
C35 C34 C33 118.5(5) . .
C35 C34 C26 119.5(5) . .
C33 C34 C26 122.0(5) . .
C34 C35 C36 118.7(6) . .
C34 C35 H35 120.7 . .
C36 C35 H35 120.7 . .
N8 C36 C35 122.9(6) . .
N8 C36 H36 118.5 . .
C35 C36 H36 118.5 . .
O1 C37 O3 106.0(18) . .
O1 C37 H37A 110.5 . .
O3 C37 H37A 110.5 . .
O1 C37 H37B 110.5 . .
O3 C37 H37B 110.5 . .
H37A C37 H37B 108.7 . .
O2 C38 O3 104.6(16) . .
O2 C38 C39 113.0(19) . .
O3 C38 C39 111.0(18) . .
C37 O1 O2 100.8(17) . .
C38 O2 O1 99.8(16) . .
C37 O3 C38 104.4(17) . .
C40 C39 C44 120.0 . .
C40 C39 C38 114.3(12) . .
C44 C39 C38 125.5(13) . .
C41 C40 C39 120.0 . .
C41 C40 H40 120.0 . .
C39 C40 H40 120.0 . .
C40 C41 C42 120.0 . .
C40 C41 H41 120.0 . .
C42 C41 H41 120.0 . .
C43 C42 C41 120.0 . .
C43 C42 H42 120.0 . .
C41 C42 H42 120.0 . .
C42 C43 C44 120.0 . .
C42 C43 H43 120.0 . .
C44 C43 H43 120.0 . .
C43 C44 C39 120.0 . .
C43 C44 H44 120.0 . .
C39 C44 H44 120.0 . .
O4 C45 O6 100(2) . .
O4 C45 C46 73.7(15) . .
O6 C45 C46 42.6(11) . .
O4 C45 H45A 111.7 . .
O6 C45 H45A 111.7 . .
C46 C45 H45A 91.5 . .
O4 C45 H45B 111.7 . .
O6 C45 H45B 111.7 . .
C46 C45 H45B 153.1 . .
H45A C45 H45B 109.4 . .
O5 C46 O6 103(2) . .
O5 C46 C47 105(2) . .
O6 C46 C47 117(2) . .
O5 C46 C45 78.0(14) . .
O6 C46 C45 43.5(12) . .
C47 C46 C45 160(2) . .
C45 O4 O5 108(2) . .
C46 O5 O4 100.1(18) . .
C46 O6 C45 94(2) . .
C52 C47 C48 120.2(16) . .
C52 C47 C46 131(2) . .
C48 C47 C46 108.3(19) . .
C49 C48 C47 120.3(17) . .
C49 C48 H48 119.8 . .
C47 C48 H48 119.8 . .
C50 C49 C48 120.8(18) . .
C50 C49 H49 119.6 . .
C48 C49 H49 119.6 . .
C49 C50 C51 120(2) . .
C49 C50 H50 119.8 . .
C51 C50 H50 119.8 . .
C50 C51 C52 120(2) . .
C50 C51 H51 120.0 . .
C52 C51 H51 120.0 . .
C47 C52 C51 117.9(18) . .
C47 C52 H52 121.1 . .
C51 C52 H52 121.1 . .
O7 C57 O9 93(2) . .
O7 C57 H57A 113.1 . .
O9 C57 H57A 113.1 . .
O7 C57 H57B 113.1 . .
O9 C57 H57B 113.1 . .
H57A C57 H57B 110.5 . .
O8 C58 O9 103(2) . .
O8 C58 C61 120(3) . .
O9 C58 C61 108(2) . .
C62 C61 C66 115(2) . .
C62 C61 C58 116(2) . .
C66 C61 C58 128(2) . .
C63 C62 C61 125(2) . .
C63 C62 H62 117.6 . .
C61 C62 H62 117.6 . .
C62 C63 C64 120(2) . .
C62 C63 H63 120.1 . .
C64 C63 H63 120.1 . .
C63 C64 C65 118(2) . .
C63 C64 H64 120.8 . .
C65 C64 H64 120.8 . .
C64 C65 C66 121(2) . .
C64 C65 H65 119.7 . .
C66 C65 H65 119.7 . .
C61 C66 C65 121(2) . .
C61 C66 H66 119.7 . .
C65 C66 H66 119.7 . .
C57 O7 O8 99(2) . .
C58 O8 O7 103.3(19) . .
C57 O9 C58 100(2) . .
C91B C90B C95B 109(2) . .
C91B C90B H1B 109.9 . .
C95B C90B H1B 109.9 . .
C91B C90B H2B 109.9 . .
C95B C90B H2B 109.9 . .
H1B C90B H2B 108.3 . .
C92B C91B C90B 106(2) . .
C92B C91B H3B 110.6 . .
C90B C91B H3B 110.6 . .
C92B C91B H4B 110.6 . .
C90B C91B H4B 110.6 . .
H3B C91B H4B 108.7 . .
C93B C92B C91B 113(2) . .
C93B C92B H5B 109.0 . .
C91B C92B H5B 109.0 . .
C93B C92B H6B 109.0 . .
C91B C92B H6B 109.0 . .
H5B C92B H6B 107.8 . .
C94B C93B C92B 116(2) . .
C94B C93B H7B 108.2 . .
C92B C93B H7B 108.2 . .
C94B C93B H8B 108.2 . .
C92B C93B H8B 108.2 . .
H7B C93B H8B 107.4 . .
C95B C94B C93B 117.8(19) . .
C95B C94B H9B 107.8 . .
C93B C94B H9B 107.8 . .
C95B C94B H10B 107.8 . .
C93B C94B H10B 107.8 . .
H9B C94B H10B 107.2 . .
C94B C95B C90B 121(2) . .
C94B C95B H11B 107.1 . .
C90B C95B H11B 107.1 . .
C94B C95B H12B 107.1 . .
C90B C95B H12B 107.1 . .
H11B C95B H12B 106.8 . .
C95A C90A C91A 100.0(19) . .
C95A C90A H1A 111.8 . .
C91A C90A H1A 111.8 . .
C95A C90A H2A 111.8 . .
C91A C90A H2A 111.8 . .
H1A C90A H2A 109.5 . .
C90A C91A C92A 104(2) . .
C90A C91A H3A 111.0 . .
C92A C91A H3A 111.0 . .
C90A C91A H4A 111.0 . .
C92A C91A H4A 111.0 . .
H3A C91A H4A 109.0 . .
C93A C92A C91A 109(2) . .
C93A C92A H5A 109.8 . .
C91A C92A H5A 109.8 . .
C93A C92A H6A 109.8 . .
C91A C92A H6A 109.8 . .
H5A C92A H6A 108.2 . .
C94A C93A C92A 99.1(19) . .
C94A C93A H7A 112.0 . .
C92A C93A H7A 112.0 . .
C94A C93A H8A 112.0 . .
C92A C93A H8A 112.0 . .
H7A C93A H8A 109.6 . .
C93A C94A C95A 102(2) . .
C93A C94A H9A 111.3 . .
C95A C94A H9A 111.3 . .
C93A C94A H10A 111.3 . .
C95A C94A H10A 111.3 . .
H9A C94A H10A 109.2 . .
C90A C95A C94A 108(2) . .
C90A C95A H11A 110.2 . .
C94A C95A H11A 110.2 . .
C90A C95A H12A 110.2 . .
C94A C95A H12A 110.2 . .
H11A C95A H12A 108.5 . .
C95D C90D C91D 118(2) . .
C95D C90D H1D 107.8 . .
C91D C90D H1D 107.8 . .
C95D C90D H2D 107.8 . .
C91D C90D H2D 107.8 . .
H1D C90D H2D 107.1 . .
C92D C91D C90D 102(2) . .
C92D C91D H3D 111.3 . .
C90D C91D H3D 111.3 . .
C92D C91D H4D 111.3 . .
C90D C91D H4D 111.3 . .
H3D C91D H4D 109.2 . .
C93D C92D C91D 112(2) . .
C93D C92D H5D 109.3 . .
C91D C92D H5D 109.3 . .
C93D C92D H6D 109.3 . .
C91D C92D H6D 109.3 . .
H5D C92D H6D 108.0 . .
C92D C93D C94D 118(3) . .
C92D C93D H7D 107.8 . .
C94D C93D H7D 107.8 . .
C92D C93D H8D 107.8 . .
C94D C93D H8D 107.8 . .
H7D C93D H8D 107.1 . .
C93D C94D C95D 104(2) . .
C93D C94D H9D 111.0 . .
C95D C94D H9D 111.0 . .
C93D C94D H10D 111.0 . .
C95D C94D H10D 111.0 . .
H9D C94D H10D 109.0 . .
C90D C95D C94D 109(2) . .
C90D C95D H11D 110.0 . .
C94D C95D H11D 110.0 . .
C90D C95D H12D 110.0 . .
C94D C95D H12D 110.0 . .
H11D C95D H12D 108.4 . .
C92C C93C C94C 106(2) . .
C92C C93C H1C 110.6 . .
C94C C93C H1C 110.6 . .
C92C C93C H2C 110.6 . .
C94C C93C H2C 110.6 . .
H1C C93C H2C 108.7 . .
C91C C92C C93C 111(2) . .
C91C C92C H3C 109.4 . .
C93C C92C H3C 109.4 . .
C91C C92C H4C 109.4 . .
C93C C92C H4C 109.4 . .
H3C C92C H4C 108.0 . .
C92C C91C C90C 122(2) . .
C92C C91C H5C 106.7 . .
C90C C91C H5C 106.7 . .
C92C C91C H6C 106.7 . .
C90C C91C H6C 106.7 . .
H5C C91C H6C 106.6 . .
C91C C90C C95C 116(2) . .
C91C C90C H7C 108.3 . .
C95C C90C H7C 108.3 . .
C91C C90C H8C 108.3 . .
C95C C90C H8C 108.3 . .
H7C C90C H8C 107.4 . .
C90C C95C C94C 111(2) . .
C90C C95C H9C 109.5 . .
C94C C95C H9C 109.5 . .
C90C C95C H10C 109.5 . .
C94C C95C H10C 109.5 . .
H9C C95C H10C 108.1 . .
C95C C94C C93C 104(2) . .
C95C C94C H11C 111.0 . .
C93C C94C H11C 111.0 . .
C95C C94C H12C 111.0 . .
C93C C94C H12C 111.0 . .
H11C C94C H12C 109.0 . .
C25 N1 C24 114.4(5) . .
C25 N2 C26 114.8(5) . .
C8 N3 C7 115.0(5) . .
C26 N4 C24 114.6(5) . .
C8 N5 C6 114.2(5) . .
C7 N6 C6 114.2(5) . .
C14 N7 C18 118.0(6) . .
C14 N7 Zn2B 114.1(5) . 8_465
C18 N7 Zn2B 127.5(5) . 8_465
C14 N7 Zn2A 122.8(5) . 8_465
C18 N7 Zn2A 118.7(5) . 8_465
Zn2B N7 Zn2A 8.8(4) 8_465 8_465
C36 N8 C32 118.7(5) . .
C36 N8 Zn2B 120.5(5) . .
C32 N8 Zn2B 120.9(5) . .
C36 N8 Zn2A 115.5(5) . .
C32 N8 Zn2A 125.1(5) . .
Zn2B N8 Zn2A 8.9(4) . .
C23 N9 C19 117.6(5) . .
C23 N9 Zn3B 120.0(5) . .
C19 N9 Zn3B 122.4(5) . .
C23 N9 Zn3A 126.7(5) . .
C19 N9 Zn3A 115.5(5) . .
Zn3B N9 Zn3A 8.1(5) . .
C9 N10 C13 117.1(6) . .
C9 N10 Zn1 119.9(4) . 3_445
C13 N10 Zn1 122.8(4) . 3_445
C27 N11 C31 117.8(5) . .
C27 N11 Zn1 123.5(4) . .
C31 N11 Zn1 118.7(4) . .
C5 N12 C1 117.1(6) . .
C5 N12 Zn3A 124.6(5) . .
C1 N12 Zn3A 118.3(5) . .
C5 N12 Zn3B 115.4(5) . .
C1 N12 Zn3B 127.4(5) . .
Zn3A N12 Zn3B 9.3(4) . .
N10 Zn1 N11 101.2(2) 3 .
N10 Zn1 I1B 108.6(3) 3 .
N11 Zn1 I1B 107.5(3) . .
N10 Zn1 I2B 108.6(2) 3 .
N11 Zn1 I2B 112.3(2) . .
I1B Zn1 I2B 117.4(3) . .
N10 Zn1 I1A 107.23(17) 3 .
N11 Zn1 I1A 106.38(16) . .
I1B Zn1 I1A 2.1(3) . .
I2B Zn1 I1A 119.53(13) . .
N10 Zn1 I2A 104.7(2) 3 .
N11 Zn1 I2A 107.7(2) . .
I1B Zn1 I2A 124.7(3) . .
I2B Zn1 I2A 7.3(3) . .
I1A Zn1 I2A 126.83(16) . .
N8 Zn2A N7 95.8(4) . 8_566
N8 Zn2A I3B 110.9(4) . .
N7 Zn2A I3B 114.8(4) 8_566 .
N8 Zn2A I3A 106.3(4) . .
N7 Zn2A I3A 111.9(4) 8_566 .
I3B Zn2A I3A 6.3(2) . .
N8 Zn2A I4A 107.3(4) . .
N7 Zn2A I4A 104.2(3) 8_566 .
I3B Zn2A I4A 120.7(4) . .
I3A Zn2A I4A 126.9(4) . .
N8 Zn2A I4B 102.2(4) . .
N7 Zn2A I4B 98.2(3) 8_566 .
I3B Zn2A I4B 129.4(4) . .
I3A Zn2A I4B 135.6(4) . .
I4A Zn2A I4B 8.70(10) . .
N7 Zn2B N8 98.2(5) 8_566 .
N7 Zn2B I4A 115.0(4) 8_566 .
N8 Zn2B I4A 117.5(4) . .
N7 Zn2B I4B 108.7(4) 8_566 .
N8 Zn2B I4B 112.5(4) . .
I4A Zn2B I4B 10.06(10) . .
N7 Zn2B I3B 105.0(4) 8_566 .
N8 Zn2B I3B 100.7(4) . .
I4A Zn2B I3B 117.7(4) . .
I4B Zn2B I3B 127.7(4) . .
N7 Zn2B I3A 102.3(4) 8_566 .
N8 Zn2B I3A 96.6(3) . .
I4A Zn2B I3A 123.0(4) . .
I4B Zn2B I3A 133.0(4) . .
I3B Zn2B I3A 5.41(19) . .
N12 Zn3A N9 100.9(5) . .
N12 Zn3A I6B 117.6(4) . .
N9 Zn3A I6B 108.8(6) . .
N12 Zn3A I5A 108.5(6) . .
N9 Zn3A I5A 101.3(4) . .
I6B Zn3A I5A 117.3(5) . .
N12 Zn3A I6A 109.4(4) . .
N9 Zn3A I6A 107.0(5) . .
I6B Zn3A I6A 9.61(17) . .
I5A Zn3A I6A 126.5(5) . .
N12 Zn3A I5B 100.8(5) . .
N9 Zn3A I5B 98.4(3) . .
I6B Zn3A I5B 126.3(5) . .
I5A Zn3A I5B 9.13(14) . .
I6A Zn3A I5B 135.4(5) . .
N9 Zn3B N12 105.1(5) . .
N9 Zn3B I5A 114.2(4) . .
N12 Zn3B I5A 114.3(5) . .
N9 Zn3B I6B 104.0(4) . .
N12 Zn3B I6B 104.3(3) . .
I5A Zn3B I6B 113.7(4) . .
N9 Zn3B I5B 111.1(3) . .
N12 Zn3B I5B 107.0(4) . .
I5A Zn3B I5B 10.37(15) . .
I6B Zn3B I5B 123.7(4) . .
N9 Zn3B I6A 101.5(4) . .
N12 Zn3B I6A 97.6(3) . .
I5A Zn3B I6A 121.5(4) . .
I6B Zn3B I6A 8.27(15) . .
I5B Zn3B I6A 131.4(4) . .
Zn2A I3A Zn2B 1.4(4) . .
Zn2A I3B Zn2B 2.3(5) . .
Zn2B I4A Zn2A 5.3(4) . .
Zn2B I4B Zn2A 3.9(4) . .
I5B I5A Zn3B 115.0(10) . .
I5B I5A Zn3A 119.6(10) . .
Zn3B I5A Zn3A 6.5(4) . .
I5A I5B Zn3B 54.6(9) . .
I5A I5B Zn3A 51.2(9) . .
Zn3B I5B Zn3A 5.4(3) . .
I6B I6A Zn3A 45.4(9) . .
I6B I6A Zn3B 43.9(8) . .
Zn3A I6A Zn3B 3.0(4) . .
I6A I6B Zn3A 125.0(10) . .
I6A I6B Zn3B 127.8(10) . .
Zn3A I6B Zn3B 4.1(5) . .

loop_
_geom_bond_atom_site_label_1
_geom_bond_atom_site_label_2
_geom_bond_distance
_geom_bond_site_symmetry_2
C1 N12 1.311(9) .
C1 C2 1.391(9) .
C1 H1 0.9500 .
C2 C3 1.351(9) .
C2 H2 0.9500 .
C3 C4 1.354(10) .
C3 C6 1.487(8) .
C4 C5 1.400(12) .
C4 H4 0.9500 .
C5 N12 1.303(11) .
C5 H5 0.9500 .
C6 N6 1.339(8) .
C6 N5 1.346(7) .
C7 N6 1.328(8) .
C7 N3 1.341(7) .
C7 C11 1.475(8) .
C8 N3 1.327(8) .
C8 N5 1.337(8) .
C8 C16 1.478(8) .
C9 N10 1.340(9) .
C9 C10 1.365(10) .
C9 H9 0.9500 .
C10 C11 1.381(9) .
C10 H10 0.9500 .
C11 C12 1.412(9) .
C12 C13 1.334(10) .
C12 H12 0.9500 .
C13 N10 1.343(9) .
C13 H13 0.9500 .
C14 N7 1.325(11) .
C14 C15 1.363(11) .
C14 H14 0.9500 .
C15 C16 1.402(9) .
C15 H15 0.9500 .
C16 C17 1.374(9) .
C17 C18 1.384(9) .
C17 H17 0.9500 .
C18 N7 1.339(9) .
C18 H18 0.9500 .
C19 N9 1.335(9) .
C19 C20 1.389(9) .
C19 H19 0.9500 .
C20 C21 1.364(8) .
C20 H20 0.9500 .
C21 C22 1.397(9) .
C21 C24 1.483(7) .
C22 C23 1.368(8) .
C22 H22 0.9500 .
C23 N9 1.331(9) .
C23 H23 0.9500 .
C24 N4 1.337(7) .
C24 N1 1.347(7) .
C25 N1 1.328(7) .
C25 N2 1.335(7) .
C25 C29 1.488(8) .
C26 N4 1.333(7) .
C26 N2 1.336(7) .
C26 C34 1.475(7) .
C27 N11 1.323(9) .
C27 C28 1.391(9) .
C27 H27 0.9500 .
C28 C29 1.369(8) .
C28 H28 0.9500 .
C29 C30 1.376(9) .
C30 C31 1.381(9) .
C30 H30 0.9500 .
C31 N11 1.335(8) .
C31 H31 0.9500 .
C32 N8 1.341(7) .
C32 C33 1.378(8) .
C32 H32 0.9500 .
C33 C34 1.391(8) .
C33 H33 0.9500 .
C34 C35 1.369(8) .
C35 C36 1.391(9) .
C35 H35 0.9500 .
C36 N8 1.329(9) .
C36 H36 0.9500 .
C37 O1 1.33(2) .
C37 O3 1.38(2) .
C37 H37A 0.9900 .
C37 H37B 0.9900 .
C38 O2 1.35(2) .
C38 O3 1.390(19) .
C38 C39 1.42(2) .
O1 O2 1.41(2) .
C39 C40 1.3900 .
C39 C44 1.3900 .
C40 C41 1.3900 .
C40 H40 0.9500 .
C41 C42 1.3900 .
C41 H41 0.9500 .
C42 C43 1.3900 .
C42 H42 0.9500 .
C43 C44 1.3900 .
C43 H43 0.9500 .
C44 H44 0.9500 .
C45 O4 1.33(2) .
C45 O6 1.40(2) .
C45 C46 2.03(4) .
C45 H45A 0.9900 .
C45 H45B 0.9900 .
C46 O5 1.35(2) .
C46 O6 1.38(2) .
C46 C47 1.41(3) .
O4 O5 1.38(2) .
C47 C52 1.378(16) .
C47 C48 1.380(16) .
C48 C49 1.343(17) .
C48 H48 0.9500 .
C49 C50 1.333(17) .
C49 H49 0.9500 .
C50 C51 1.379(17) .
C50 H50 0.9500 .
C51 C52 1.391(17) .
C51 H51 0.9500 .
C52 H52 0.9500 .
C57 O7 1.34(2) .
C57 O9 1.39(2) .
C57 H57A 0.9900 .
C57 H57B 0.9900 .
C58 O8 1.33(2) .
C58 O9 1.39(2) .
C58 C61 1.42(3) .
C61 C62 1.370(18) .
C61 C66 1.389(18) .
C62 C63 1.351(18) .
C62 H62 0.9500 .
C63 C64 1.364(18) .
C63 H63 0.9500 .
C64 C65 1.379(18) .
C64 H64 0.9500 .
C65 C66 1.399(18) .
C65 H65 0.9500 .
C66 H66 0.9500 .
O7 O8 1.41(2) .
C90B C91B 1.53(2) .
C90B C95B 1.538(19) .
C90B H1B 0.9900 .
C90B H2B 0.9900 .
C91B C92B 1.53(2) .
C91B H3B 0.9900 .
C91B H4B 0.9900 .
C92B C93B 1.507(19) .
C92B H5B 0.9900 .
C92B H6B 0.9900 .
C93B C94B 1.501(18) .
C93B H7B 0.9900 .
C93B H8B 0.9900 .
C94B C95B 1.501(19) .
C94B H9B 0.9900 .
C94B H10B 0.9900 .
C95B H11B 0.9900 .
C95B H12B 0.9900 .
C90A C95A 1.538(19) .
C90A C91A 1.558(19) .
C90A H1A 0.9900 .
C90A H2A 0.9900 .
C91A C92A 1.564(19) .
C91A H3A 0.9900 .
C91A H4A 0.9900 .
C92A C93A 1.56(2) .
C92A H5A 0.9900 .
C92A H6A 0.9900 .
C93A C94A 1.55(2) .
C93A H7A 0.9900 .
C93A H8A 0.9900 .
C94A C95A 1.553(19) .
C94A H9A 0.9900 .
C94A H10A 0.9900 .
C95A H11A 0.9900 .
C95A H12A 0.9900 .
C90D C95D 1.545(19) .
C90D C91D 1.549(19) .
C90D H1D 0.9900 .
C90D H2D 0.9900 .
C91D C92D 1.539(19) .
C91D H3D 0.9900 .
C91D H4D 0.9900 .
C92D C93D 1.517(19) .
C92D H5D 0.9900 .
C92D H6D 0.9900 .
C93D C94D 1.524(19) .
C93D H7D 0.9900 .
C93D H8D 0.9900 .
C94D C95D 1.558(19) .
C94D H9D 0.9900 .
C94D H10D 0.9900 .
C95D H11D 0.9900 .
C95D H12D 0.9900 .
C93C C92C 1.52(2) .
C93C C94C 1.55(2) .
C93C H1C 0.9900 .
C93C H2C 0.9900 .
C92C C91C 1.508(19) .
C92C H3C 0.9900 .
C92C H4C 0.9900 .
C91C C90C 1.512(19) .
C91C H5C 0.9900 .
C91C H6C 0.9900 .
C90C C95C 1.518(19) .
C90C H7C 0.9900 .
C90C H8C 0.9900 .
C95C C94C 1.54(2) .
C95C H9C 0.9900 .
C95C H10C 0.9900 .
C94C H11C 0.9900 .
C94C H12C 0.9900 .
N7 Zn2B 2.052(11) 8_465
N7 Zn2A 2.105(11) 8_465
N8 Zn2B 2.060(10) .
N8 Zn2A 2.083(9) .
N9 Zn3B 1.982(10) .
N9 Zn3A 2.154(11) .
N10 Zn1 2.055(5) 3_445
N11 Zn1 2.069(5) .
N12 Zn3A 2.032(13) .
N12 Zn3B 2.084(11) .
Zn1 N10 2.055(5) 3
Zn1 I1B 2.254(8) .
Zn1 I2B 2.517(5) .
Zn1 I1A 2.599(2) .
Zn1 I2A 2.609(8) .
Zn2A N7 2.106(11) 8_566
Zn2A I3B 2.267(10) .
Zn2A I3A 2.504(9) .
Zn2A I4A 2.539(9) .
Zn2A I4B 2.788(9) .
Zn2B N7 2.052(11) 8_566
Zn2B I4A 2.303(10) .
Zn2B I4B 2.520(9) .
Zn2B I3B 2.576(8) .
Zn2B I3A 2.821(9) .
Zn3A I6B 2.228(11) .
Zn3A I5A 2.512(13) .
Zn3A I6A 2.564(10) .
Zn3A I5B 2.800(13) .
Zn3B I5A 2.316(11) .
Zn3B I6B 2.520(8) .
Zn3B I5B 2.574(10) .
Zn3B I6A 2.870(8) .
I5A I5B 0.511(5) .
I6A I6B 0.522(5) .
